data_4068632
loop_
_publ_author_name
'Koutsantonis, George A.'
'Jenkins, Gareth I.'
'Schauer, Phil A.'
'Szczepaniak, Barbara'
'Skelton, Brian W.'
'Tan, Colin'
'White, Allan H.'

_publ_section_title
;
 Coordinating Tectons: Bipyridyl-Terminated Group 8 Alkynyl Complexes
;
_journal_issue 7
_journal_name_full Organometallics
_journal_page_first 2195
_journal_paper_doi 10.1021/om800992p
_journal_volume 28
_journal_year 2009
_chemical_formula_moiety 'C24 H22 N2 O2 Ru'
_chemical_formula_sum 'C24 H22 N2 O2 Ru'
_chemical_formula_weight 471.51
_chemical_name_systematic
;
 ?
;
_space_group_IT_number 19
_symmetry_cell_setting orthorhombic
_symmetry_space_group_name_Hall 'P 2ac 2ab'
_symmetry_space_group_name_H-M 'P 21 21 21'
_atom_sites_solution_hydrogens geom
_atom_sites_solution_primary direct
_atom_sites_solution_secondary difmap
_audit_creation_date 2008-09-10T14:26:36-00:00
_audit_creation_method 'WinGX routine CIF_UPDATE'
_cell_angle_alpha 90
_cell_angle_beta 90
_cell_angle_gamma 90
_cell_formula_units_Z 4
_cell_length_a 12.566(3)
_cell_length_b 12.644(3)
_cell_length_c 14.315(3)
_cell_measurement_reflns_used 7578
_cell_measurement_temperature 150(2)
_cell_measurement_theta_max 27.35
_cell_measurement_theta_min 2.28
_cell_volume 2274.4(9)
_computing_cell_refinement 'Siemens SAINT (Siemens, 1995)'
_computing_data_collection 'Siemens SMART (Siemens, 1995)'
_computing_data_reduction 'Siemens SAINT'
_computing_molecular_graphics xtal
_computing_publication_material WinGX
_computing_structure_refinement 'SHELXL-97 (Sheldrick, 1997)'
_computing_structure_solution xtal
_diffrn_ambient_temperature 150(2)
_diffrn_measured_fraction_theta_full 0.992
_diffrn_measured_fraction_theta_max 0.961
_diffrn_measurement_device_type
;
Bruker SMART CCD diffractometer
;
_diffrn_measurement_method '\w scans'
_diffrn_radiation_monochromator graphite
_diffrn_radiation_type MoK\a
_diffrn_radiation_wavelength 0.71073
_diffrn_reflns_av_R_equivalents 0.057
_diffrn_reflns_av_unetI/netI 0.053
_diffrn_reflns_limit_h_max 16
_diffrn_reflns_limit_h_min -16
_diffrn_reflns_limit_k_max 16
_diffrn_reflns_limit_k_min -16
_diffrn_reflns_limit_l_max 19
_diffrn_reflns_limit_l_min -19
_diffrn_reflns_number 19411
_diffrn_reflns_theta_full 27.75
_diffrn_reflns_theta_max 28.44
_diffrn_reflns_theta_min 2.15
_exptl_absorpt_coefficient_mu 0.709
_exptl_absorpt_correction_T_max 1
_exptl_absorpt_correction_T_min .68
_exptl_absorpt_correction_type multi-scan
_exptl_absorpt_process_details
;
 SADABS; Sheldrick, 1996
;
_exptl_crystal_colour orange
_exptl_crystal_density_diffrn 1.377
_exptl_crystal_density_method 'not measured'
_exptl_crystal_description prism
_exptl_crystal_F_000 960
_exptl_crystal_size_max .24
_exptl_crystal_size_mid .2
_exptl_crystal_size_min .14
_refine_diff_density_max 1.133
_refine_diff_density_min -0.976
_refine_diff_density_rms 0.088
_refine_ls_abs_structure_details 'Flack H D (1983), Acta Cryst. A39, 876-881'
_refine_ls_abs_structure_Flack -0.01(4)
_refine_ls_extinction_method none
_refine_ls_goodness_of_fit_ref 1.031
_refine_ls_hydrogen_treatment constr
_refine_ls_matrix_type full
_refine_ls_number_parameters 267
_refine_ls_number_reflns 5366
_refine_ls_number_restraints 0
_refine_ls_restrained_S_all 1.031
_refine_ls_R_factor_all 0.0534
_refine_ls_R_factor_gt 0.0421
_refine_ls_shift/su_max 0.001
_refine_ls_shift/su_mean 0
_refine_ls_structure_factor_coef Fsqd
_refine_ls_weighting_details 'calc w=1/[\s^2^(Fo^2^)+(0.0533P)^2^+0.0000P] where P=(Fo^2^+2Fc^2^)/3'
_refine_ls_weighting_scheme calc
_refine_ls_wR_factor_gt 0.0908
_refine_ls_wR_factor_ref 0.0946
_reflns_number_gt 4552
_reflns_number_total 5366
_reflns_threshold_expression I>2sigma(I)
_cod_data_source_file om800992p_si_002.cif
_cod_data_source_block gk160
_cod_original_sg_symbol_Hall p_2ac_2ab
_cod_original_sg_symbol_H-M P_21_21_21
_cod_database_code 4068632

loop_
_symmetry_equiv_pos_as_xyz
'x, y, z'
'-x+1/2, -y, z+1/2'
'x+1/2, -y+1/2, -z'
'-x, y+1/2, -z+1/2'

loop_
_atom_site_label
_atom_site_type_symbol
_atom_site_fract_x
_atom_site_fract_y
_atom_site_fract_z
_atom_site_U_iso_or_equiv
_atom_site_adp_type
_atom_site_occupancy
_atom_site_symmetry_multiplicity
_atom_site_calc_flag
_atom_site_refinement_flags
Ru Ru 0.21538(2) 0.67266(2) 0.60733(2) 0.02814(9) Uani 1 1 d .
C10 C 0.2835(3) 0.7964(3) 0.6562(3) 0.0346(8) Uani 1 1 d .
O10 O 0.3247(3) 0.8693(3) 0.6888(2) 0.0517(8) Uani 1 1 d .
C20 C 0.2000(3) 0.7366(3) 0.4865(3) 0.0376(9) Uani 1 1 d .
O20 O 0.1908(3) 0.7720(3) 0.4121(2) 0.0541(9) Uani 1 1 d .
C1 C 0.3593(3) 0.6161(3) 0.5586(3) 0.0323(9) Uani 1 1 d .
C2 C 0.4417(3) 0.5740(3) 0.5300(3) 0.0343(9) Uani 1 1 d .
N11 N 0.6497(3) 0.4502(3) 0.3732(2) 0.0376(8) Uani 1 1 d .
C12 C 0.7212(3) 0.4148(3) 0.4379(3) 0.0305(8) Uani 1 1 d .
C13 C 0.7064(3) 0.4303(3) 0.5350(3) 0.0322(8) Uani 1 1 d .
H13 H 0.7577 0.4054 0.5784 0.039 Uiso 1 1 calc R
C14 C 0.6147(3) 0.4832(3) 0.5663(3) 0.0344(9) Uani 1 1 d .
H14 H 0.6038 0.4942 0.6312 0.041 Uiso 1 1 calc R
C15 C 0.5380(3) 0.5202(3) 0.5006(3) 0.0325(9) Uani 1 1 d .
C16 C 0.5620(3) 0.5010(3) 0.4048(3) 0.0363(9) Uani 1 1 d .
H16 H 0.5126 0.5258 0.3596 0.044 Uiso 1 1 calc R
N21 N 0.8811(3) 0.3094(3) 0.4672(2) 0.0347(8) Uani 1 1 d .
C22 C 0.8206(3) 0.3600(3) 0.4019(3) 0.0298(8) Uani 1 1 d .
C23 C 0.8486(3) 0.3633(3) 0.3061(3) 0.0355(9) Uani 1 1 d .
H23 H 0.8042 0.3982 0.2621 0.043 Uiso 1 1 calc R
C24 C 0.9430(3) 0.3140(4) 0.2776(3) 0.0404(10) Uani 1 1 d .
H24 H 0.9646 0.317 0.214 0.048 Uiso 1 1 calc R
C25 C 1.0058(3) 0.2601(3) 0.3438(3) 0.0379(10) Uani 1 1 d .
H25 H 1.0696 0.2253 0.326 0.046 Uiso 1 1 calc R
C26 C 0.9707(3) 0.2594(3) 0.4373(3) 0.0390(10) Uani 1 1 d .
H26 H 1.012 0.2219 0.482 0.047 Uiso 1 1 calc R
C101 C 0.1945(3) 0.5331(3) 0.7075(3) 0.0386(10) Uani 1 1 d .
C102 C 0.1398(4) 0.6237(4) 0.7467(3) 0.0417(10) Uani 1 1 d .
C103 C 0.0548(3) 0.6553(3) 0.6825(3) 0.0409(10) Uani 1 1 d .
C104 C 0.0572(3) 0.5828(3) 0.6045(4) 0.0398(9) Uani 1 1 d .
C105 C 0.1435(3) 0.5079(3) 0.6182(3) 0.0381(9) Uani 1 1 d .
C106 C 0.2838(5) 0.4697(4) 0.7532(4) 0.0667(14) Uani 1 1 d .
H10A H 0.3217 0.5146 0.798 0.1 Uiso 1 1 calc R
H10B H 0.3335 0.4452 0.7051 0.1 Uiso 1 1 calc R
H10C H 0.2535 0.4086 0.7859 0.1 Uiso 1 1 calc R
C107 C 0.1615(4) 0.6745(5) 0.8409(3) 0.0615(14) Uani 1 1 d .
H10D H 0.1178 0.6401 0.8888 0.092 Uiso 1 1 calc R
H10E H 0.1437 0.7499 0.838 0.092 Uiso 1 1 calc R
H10F H 0.2369 0.6663 0.8566 0.092 Uiso 1 1 calc R
C108 C -0.0299(4) 0.7388(4) 0.7007(4) 0.0646(16) Uani 1 1 d .
H10G H -0.0558 0.7667 0.641 0.097 Uiso 1 1 calc R
H10H H 0.0009 0.7965 0.7376 0.097 Uiso 1 1 calc R
H10I H -0.0892 0.707 0.7351 0.097 Uiso 1 1 calc R
C109 C -0.0220(4) 0.5826(5) 0.5230(4) 0.0629(15) Uani 1 1 d .
H10J H -0.0842 0.5399 0.5397 0.094 Uiso 1 1 calc R
H10K H 0.0122 0.5525 0.4675 0.094 Uiso 1 1 calc R
H10L H -0.0445 0.6553 0.5097 0.094 Uiso 1 1 calc R
C100 C 0.1724(5) 0.4125(4) 0.5573(4) 0.0648(16) Uani 1 1 d .
H10M H 0.146 0.3477 0.5869 0.097 Uiso 1 1 calc R
H10N H 0.2499 0.4083 0.5507 0.097 Uiso 1 1 calc R
H10O H 0.1398 0.4205 0.4956 0.097 Uiso 1 1 calc R

loop_
_atom_site_aniso_label
_atom_site_aniso_U_11
_atom_site_aniso_U_22
_atom_site_aniso_U_33
_atom_site_aniso_U_23
_atom_site_aniso_U_13
_atom_site_aniso_U_12
Ru 0.02386(13) 0.03029(14) 0.03028(14) -0.00043(13) 0.00000(14) 0.00304(13)
C10 0.0271(18) 0.040(2) 0.036(2) 0.0036(16) 0.001(2) 0.0054(19)
O10 0.052(2) 0.0389(17) 0.064(2) -0.0009(16) -0.0160(17) -0.0081(15)
C20 0.030(2) 0.041(2) 0.043(2) -0.0052(18) -0.0005(19) 0.0082(18)
O20 0.067(2) 0.062(2) 0.0325(18) 0.0067(14) -0.0020(15) 0.0185(17)
C1 0.033(2) 0.028(2) 0.035(2) 0.0010(17) 0.0024(18) 0.0018(17)
C2 0.028(2) 0.035(2) 0.040(2) 0.0000(19) -0.0001(19) 0.0006(17)
N11 0.0304(17) 0.040(2) 0.042(2) -0.0016(15) 0.0001(16) 0.0042(15)
C12 0.0239(18) 0.0276(18) 0.040(2) -0.0003(15) 0.0036(19) -0.0028(17)
C13 0.0253(18) 0.0306(19) 0.041(2) -0.0021(16) -0.0032(19) 0.0030(17)
C14 0.030(2) 0.032(2) 0.041(2) -0.0047(18) 0.0028(17) -0.0018(17)
C15 0.0267(19) 0.0260(19) 0.045(2) -0.0032(17) 0.0022(18) -0.0044(16)
C16 0.0261(18) 0.039(2) 0.044(3) 0.004(2) 0.0007(19) 0.0014(16)
N21 0.0320(17) 0.0318(19) 0.0405(18) 0.0013(15) 0.0020(15) 0.0066(14)
C22 0.0253(16) 0.0261(18) 0.038(2) -0.0046(17) 0.0045(17) -0.0025(13)
C23 0.034(2) 0.038(2) 0.035(2) 0.0029(17) -0.0011(18) 0.0017(17)
C24 0.033(2) 0.051(3) 0.037(2) -0.004(2) 0.0075(17) 0.003(2)
C25 0.028(2) 0.041(2) 0.045(3) -0.0008(19) 0.0090(19) 0.0028(18)
C26 0.032(2) 0.039(2) 0.046(3) 0.001(2) -0.004(2) 0.0097(19)
C101 0.034(2) 0.038(2) 0.043(2) 0.0128(18) 0.0038(18) -0.0013(18)
C102 0.047(3) 0.043(2) 0.035(2) -0.0015(19) 0.012(2) -0.016(2)
C103 0.030(2) 0.042(3) 0.050(2) 0.003(2) 0.0090(19) -0.0044(18)
C104 0.0311(19) 0.041(2) 0.047(2) 0.001(2) 0.001(2) -0.0080(17)
C105 0.039(2) 0.035(2) 0.040(2) -0.0047(19) 0.002(2) -0.0035(18)
C106 0.052(3) 0.067(3) 0.081(4) 0.032(3) -0.006(3) 0.009(3)
C107 0.074(3) 0.074(3) 0.036(2) -0.006(3) 0.012(2) -0.032(3)
C108 0.046(3) 0.054(3) 0.094(5) 0.007(3) 0.032(3) 0.002(2)
C109 0.051(3) 0.075(4) 0.063(4) 0.001(3) -0.014(3) -0.017(3)
C100 0.077(4) 0.038(3) 0.079(4) -0.014(3) 0.024(3) -0.010(3)

loop_
_atom_type_symbol
_atom_type_description
_atom_type_scat_dispersion_real
_atom_type_scat_dispersion_imag
_atom_type_scat_source
C C 0.0033 0.0016 'International Tables Vol C Tables 4.2.6.8 and 6.1.1.4'
H H 0 0 'International Tables Vol C Tables 4.2.6.8 and 6.1.1.4'
N N 0.0061 0.0033 'International Tables Vol C Tables 4.2.6.8 and 6.1.1.4'
O O 0.0106 0.006 'International Tables Vol C Tables 4.2.6.8 and 6.1.1.4'
Ru Ru -1.2594 0.8363 'International Tables Vol C Tables 4.2.6.8 and 6.1.1.4'

loop_
_geom_angle_atom_site_label_1
_geom_angle_atom_site_label_2
_geom_angle_atom_site_label_3
_geom_angle
C10 Ru C20 91.71(17)
C10 Ru C1 90.84(17)
C20 Ru C1 85.97(17)
C10 Ru C105 154.15(15)
C20 Ru C105 114.04(17)
C1 Ru C105 93.06(15)
C10 Ru C101 116.89(16)
C20 Ru C101 151.39(17)
C1 Ru C101 92.59(15)
C105 Ru C101 37.43(15)
C10 Ru C104 143.10(17)
C20 Ru C104 96.07(18)
C1 Ru C104 125.60(15)
C105 Ru C104 37.13(15)
C101 Ru C104 61.90(16)
C10 Ru C102 95.05(16)
C20 Ru C102 148.81(17)
C1 Ru C102 124.24(17)
C105 Ru C102 61.93(15)
C101 Ru C102 36.86(16)
C104 Ru C102 61.45(17)
C10 Ru C103 107.47(16)
C20 Ru C103 111.94(17)
C1 Ru C103 153.36(16)
C105 Ru C103 62.09(15)
C101 Ru C103 62.11(15)
C104 Ru C103 36.68(16)
C102 Ru C103 37.21(16)
O10 C10 Ru 177.5(3)
O20 C20 Ru 177.7(4)
C2 C1 Ru 174.7(3)
C1 C2 C15 176.8(5)
C16 N11 C12 117.7(4)
N11 C12 C13 122.2(4)
N11 C12 C22 117.4(3)
C13 C12 C22 120.3(4)
C14 C13 C12 119.1(4)
C14 C13 H13 120.4
C12 C13 H13 120.4
C13 C14 C15 120.0(4)
C13 C14 H14 120
C15 C14 H14 120
C16 C15 C14 115.8(3)
C16 C15 C2 122.4(4)
C14 C15 C2 121.8(4)
N11 C16 C15 125.1(4)
N11 C16 H16 117.4
C15 C16 H16 117.4
C26 N21 C22 117.7(4)
N21 C22 C23 122.6(3)
N21 C22 C12 116.1(3)
C23 C22 C12 121.3(3)
C24 C23 C22 118.7(4)
C24 C23 H23 120.7
C22 C23 H23 120.7
C23 C24 C25 119.6(4)
C23 C24 H24 120.2
C25 C24 H24 120.2
C24 C25 C26 117.8(4)
C24 C25 H25 121.1
C26 C25 H25 121.1
N21 C26 C25 123.6(4)
N21 C26 H26 118.2
C25 C26 H26 118.2
C102 C101 C105 107.6(4)
C102 C101 C106 126.7(4)
C105 C101 C106 125.5(4)
C102 C101 Ru 71.8(2)
C105 C101 Ru 70.8(2)
C106 C101 Ru 126.1(3)
C101 C102 C103 108.5(4)
C101 C102 C107 126.4(4)
C103 C102 C107 125.0(4)
C101 C102 Ru 71.3(2)
C103 C102 Ru 71.5(2)
C107 C102 Ru 125.7(3)
C104 C103 C102 107.3(4)
C104 C103 C108 126.0(4)
C102 C103 C108 126.3(4)
C104 C103 Ru 71.4(2)
C102 C103 Ru 71.3(2)
C108 C103 Ru 128.9(3)
C103 C104 C105 109.0(4)
C103 C104 C109 125.1(4)
C105 C104 C109 125.8(4)
C103 C104 Ru 71.9(2)
C105 C104 Ru 70.9(2)
C109 C104 Ru 125.3(3)
C104 C105 C101 107.6(4)
C104 C105 C100 127.8(4)
C101 C105 C100 124.4(4)
C104 C105 Ru 72.0(2)
C101 C105 Ru 71.8(2)
C100 C105 Ru 126.0(3)
C101 C106 H10A 109.5
C101 C106 H10B 109.5
H10A C106 H10B 109.5
C101 C106 H10C 109.5
H10A C106 H10C 109.5
H10B C106 H10C 109.5
C102 C107 H10D 109.5
C102 C107 H10E 109.5
H10D C107 H10E 109.5
C102 C107 H10F 109.5
H10D C107 H10F 109.5
H10E C107 H10F 109.5
C103 C108 H10G 109.5
C103 C108 H10H 109.5
H10G C108 H10H 109.5
C103 C108 H10I 109.5
H10G C108 H10I 109.5
H10H C108 H10I 109.5
C104 C109 H10J 109.5
C104 C109 H10K 109.5
H10J C109 H10K 109.5
C104 C109 H10L 109.5
H10J C109 H10L 109.5
H10K C109 H10L 109.5
C105 C100 H10M 109.5
C105 C100 H10N 109.5
H10M C100 H10N 109.5
C105 C100 H10O 109.5
H10M C100 H10O 109.5
H10N C100 H10O 109.5

loop_
_geom_bond_atom_site_label_1
_geom_bond_atom_site_label_2
_geom_bond_distance
Ru C10 1.916(4)
Ru C20 1.919(4)
Ru C1 2.066(4)
Ru C105 2.276(4)
Ru C101 2.288(4)
Ru C104 2.290(4)
Ru C102 2.294(4)
Ru C103 2.298(4)
C10 O10 1.156(5)
C20 O20 1.161(5)
C1 C2 1.234(6)
C2 C15 1.451(6)
N11 C16 1.354(5)
N11 C12 1.365(5)
C12 C13 1.416(5)
C12 C22 1.518(5)
C13 C14 1.405(5)
C13 H13 0.95
C14 C15 1.426(6)
C14 H14 0.95
C15 C16 1.424(6)
C16 H16 0.95
N21 C26 1.361(5)
N21 C22 1.364(5)
C22 C23 1.416(6)
C23 C24 1.401(6)
C23 H23 0.95
C24 C25 1.409(6)
C24 H24 0.95
C25 C26 1.410(6)
C25 H25 0.95
C26 H26 0.95
C101 C102 1.449(6)
C101 C105 1.464(6)
C101 C106 1.527(6)
C102 C103 1.465(6)
C102 C107 1.518(6)
C103 C104 1.444(6)
C103 C108 1.521(6)
C104 C105 1.454(6)
C104 C109 1.533(7)
C105 C100 1.531(6)
C106 H10A 0.98
C106 H10B 0.98
C106 H10C 0.98
C107 H10D 0.98
C107 H10E 0.98
C107 H10F 0.98
C108 H10G 0.98
C108 H10H 0.98
C108 H10I 0.98
C109 H10J 0.98
C109 H10K 0.98
C109 H10L 0.98
C100 H10M 0.98
C100 H10N 0.98
C100 H10O 0.98
